data_4036986
loop_
_publ_author_name
'Bosnidou, Alexandra E.'
'Mill\'an, Alba'
'Ceballos, Javier'
'Mart\'inez, Claudio'
'Mu\~niz, Kilian'

_publ_section_title
;
 Iodine(III)-Mediated Selective Intermolecular C-H Amination for the
 Chemical Diversification of Tryptamines.
;
_journal_issue 15
_journal_name_full 'The Journal of organic chemistry'
_journal_page_first 6496
_journal_page_last 6504
_journal_paper_doi 10.1021/acs.joc.6b01118
_journal_volume 81
_journal_year 2016
_chemical_formula_sum 'C27 H27 Cl2 I2 N3 O5 S2'
_chemical_formula_weight 862.33
_space_group_IT_number 14
_space_group_name_Hall '-P 2ybc'
_space_group_name_H-M_alt 'P 1 21/c 1'
_symmetry_cell_setting monoclinic
_symmetry_space_group_name_H-M 'P 1 21/c 1'
_atom_sites_solution_hydrogens geom
_audit_creation_method SHELXL-2014
_cell_angle_alpha 90
_cell_angle_beta 98.469(2)
_cell_angle_gamma 90
_cell_formula_units_Z 4
_cell_length_a 9.2918(5)
_cell_length_b 20.7021(10)
_cell_length_c 16.4894(8)
_cell_measurement_reflns_used 6590
_cell_measurement_temperature 100(2)
_cell_measurement_theta_max 33.57
_cell_measurement_theta_min 2.22
_cell_volume 3137.3(3)
_computing_cell_refinement 'Bruker APEX2 v2011.4-0'
_computing_data_collection 'Bruker APEX2 v2011.4-0'
_computing_data_reduction 'Bruker SAINT V7.60A'
_computing_molecular_graphics 'Bruker SHELXTL'
_computing_publication_material 'Bruker SHELXTL'
_computing_structure_refinement 'SHELXL-2014 (Sheldrick, 2014)'
_computing_structure_solution Sir2011
_diffrn_ambient_temperature 100(2)
_diffrn_detector_area_resol_mean 512
_diffrn_detector_type '4K CCD area detector APEX II'
_diffrn_measured_fraction_theta_full 0.993
_diffrn_measured_fraction_theta_max 0.935
_diffrn_measurement_device_type 'Kappa 4-axis goniometer bruker-nonius'
_diffrn_measurement_method
;
 Fullsphere data collection, phi and omega scans
;
_diffrn_measurement_specimen_support 'magnetic support with MicroMount'
_diffrn_radiation_monochromator 'Multilayer Montel 200 mirrors'
_diffrn_radiation_type MoK\a
_diffrn_radiation_wavelength 0.71073
_diffrn_reflns_av_R_equivalents 0.0334
_diffrn_reflns_av_unetI/netI 0.0504
_diffrn_reflns_Laue_measured_fraction_full 0.993
_diffrn_reflns_Laue_measured_fraction_max 0.935
_diffrn_reflns_limit_h_max 14
_diffrn_reflns_limit_h_min -12
_diffrn_reflns_limit_k_max 32
_diffrn_reflns_limit_k_min -32
_diffrn_reflns_limit_l_max 25
_diffrn_reflns_limit_l_min -18
_diffrn_reflns_number 24945
_diffrn_reflns_point_group_measured_fraction_full 0.993
_diffrn_reflns_point_group_measured_fraction_max 0.935
_diffrn_reflns_theta_full 25.242
_diffrn_reflns_theta_max 33.724
_diffrn_reflns_theta_min 1.589
_diffrn_source 'Rotating anode X-ray tube'
_diffrn_source_current 70
_diffrn_source_power 50
_diffrn_source_size '0.3 mm x 0.3 mm fine focus'
_diffrn_source_type 'Bruker-Nonius FR 591'
_exptl_absorpt_coefficient_mu 2.350
_exptl_absorpt_correction_T_max 0.892
_exptl_absorpt_correction_T_min 0.732
_exptl_absorpt_correction_type empirical
_exptl_absorpt_process_details
; 
 SADABS Version 2008/1 Bruker-Nonius
 Blessing, Acta Cryst. (1995) A51 33-38
;
_exptl_crystal_colour colourless
_exptl_crystal_density_diffrn 1.826
_exptl_crystal_description needle
_exptl_crystal_F_000 1688
_exptl_crystal_size_max 0.20
_exptl_crystal_size_mid 0.05
_exptl_crystal_size_min 0.05
_refine_diff_density_max 1.423
_refine_diff_density_min -1.449
_refine_diff_density_rms 0.131
_refine_ls_extinction_method none
_refine_ls_goodness_of_fit_ref 1.058
_refine_ls_hydrogen_treatment constr
_refine_ls_matrix_type full
_refine_ls_number_parameters 467
_refine_ls_number_reflns 11725
_refine_ls_number_restraints 340
_refine_ls_restrained_S_all 1.054
_refine_ls_R_factor_all 0.0682
_refine_ls_R_factor_gt 0.0424
_refine_ls_shift/su_max 0.032
_refine_ls_shift/su_mean 0.001
_refine_ls_structure_factor_coef Fsqd
_refine_ls_weighting_details 'w=1/[\s^2^(Fo^2^)+(0.0340P)^2^+5.4384P] where P=(Fo^2^+2Fc^2^)/3'
_refine_ls_weighting_scheme calc
_refine_ls_wR_factor_gt 0.0929
_refine_ls_wR_factor_ref 0.1037
_reflns_Friedel_coverage 0.000
_reflns_number_gt 8599
_reflns_number_total 11725
_reflns_threshold_expression 'I > 2\s(I)'
_cod_data_source_file jo6b01118_si_004.cif
_cod_data_source_block JC189_0m
_cod_depositor_comments
;
The following automatic conversions were performed:

data item '_symmetry_cell_setting' value 'Monoclinic' was changed to
'monoclinic' in accordance with the
/home/saulius/struct/COD-crude-data/automatic-downloads/DataCite-retrospective/ACS/depositions/lib/dictionaries/cif_core.dic
dictionary named 'cif_core.dic' version 2.4.2 last updated on
2011-04-26.

Automatic conversion script
Id: cif_fix_values 6909 2019-04-08 15:41:33Z antanas 
;
_cod_original_sg_symbol_H-M P2(1)/c
_cod_database_code 4036986
_shelx_space_group_comment
;
The symmetry employed for this shelxl refinement is uniquely defined
by the following loop, which should always be used as a source of
symmetry information in preference to the above space-group names.
They are only intended as comments.
;
_shelx_estimated_absorpt_t_min 0.651
_shelx_estimated_absorpt_t_max 0.892
_shelxl_version_number 2014-3

loop_
_space_group_symop_operation_xyz
'x, y, z'
'-x, y+1/2, -z+1/2'
'-x, -y, -z'
'x, -y-1/2, z-1/2'

loop_
_atom_site_label
_atom_site_type_symbol
_atom_site_fract_x
_atom_site_fract_y
_atom_site_fract_z
_atom_site_U_iso_or_equiv
_atom_site_adp_type
_atom_site_occupancy
_atom_site_site_symmetry_order
_atom_site_calc_flag
_atom_site_refinement_flags_posn
_atom_site_refinement_flags_adp
_atom_site_refinement_flags_occupancy
_atom_site_disorder_assembly
_atom_site_disorder_group
C1 C 0.5294(4) 0.04462(15) 0.71206(18) 0.0235(6) Uani 1 1 d . . . . .
C2 C 0.5940(4) 0.02371(15) 0.6439(2) 0.0250(6) Uani 1 1 d . . . . .
H2 H 0.6203 -0.0204 0.6400 0.030 Uiso 0.07 1 calc R U P A 2
C3 C 0.6195(4) 0.06623(15) 0.58312(19) 0.0237(6) Uani 1 1 d . . . . .
H3 H 0.6599 0.0519 0.5366 0.028 Uiso 0.93 1 calc R U P B 1
C4 C 0.5838(3) 0.13103(15) 0.59247(18) 0.0195(5) Uani 1 1 d . . . . .
C5 C 0.5265(3) 0.15364(14) 0.66221(17) 0.0183(5) Uani 1 1 d . . . . .
C6 C 0.4960(3) 0.10900(15) 0.72164(18) 0.0206(5) Uani 1 1 d . . . . .
H6 H 0.4531 0.1228 0.7676 0.025 Uiso 1 1 calc R U . . .
C7 C 0.5042(3) 0.22202(14) 0.65293(17) 0.0171(5) Uani 1 1 d . . . . .
C8 C 0.5447(3) 0.23620(14) 0.57735(17) 0.0173(5) Uani 1 1 d . . . . .
C9 C 0.4494(3) 0.26658(15) 0.71307(18) 0.0199(5) Uani 1 1 d . . . . .
H9A H 0.3545 0.2503 0.7250 0.024 Uiso 1 1 calc R U . . .
H9B H 0.4326 0.3097 0.6875 0.024 Uiso 1 1 calc R U . . .
C10 C 0.5523(3) 0.27385(15) 0.79396(18) 0.0208(6) Uani 1 1 d . . . . .
H10A H 0.5007 0.2956 0.8348 0.025 Uiso 1 1 calc R U . . .
H10B H 0.5830 0.2306 0.8155 0.025 Uiso 1 1 calc R U . . .
C11 C 0.7527(3) 0.34880(16) 0.84019(18) 0.0225(6) Uani 1 1 d . . . . .
C12 C 0.8784(4) 0.3859(2) 0.8167(2) 0.0315(7) Uani 1 1 d . . . . .
H12A H 0.8524 0.4317 0.8106 0.047 Uiso 1 1 calc R U . . .
H12B H 0.9022 0.3693 0.7646 0.047 Uiso 1 1 calc R U . . .
H12C H 0.9629 0.3810 0.8594 0.047 Uiso 1 1 calc R U . . .
C13 C 0.2740(3) 0.36024(15) 0.51778(18) 0.0185(5) Uani 1 1 d . . . . .
C14 C 0.1953(3) 0.33164(15) 0.57407(18) 0.0200(5) Uani 1 1 d . . . . .
H14 H 0.2003 0.2864 0.5836 0.024 Uiso 1 1 calc R U . . .
C15 C 0.1098(3) 0.37076(15) 0.61574(19) 0.0209(6) Uani 1 1 d . . . . .
H15 H 0.0576 0.3521 0.6553 0.025 Uiso 1 1 calc R U . . .
C16 C 0.0990(3) 0.43707(15) 0.60056(18) 0.0201(5) Uani 1 1 d . . . . .
C17 C 0.1759(3) 0.46366(16) 0.54226(19) 0.0226(6) Uani 1 1 d . . . . .
H17 H 0.1675 0.5085 0.5304 0.027 Uiso 1 1 calc R U . . .
C18 C 0.2655(3) 0.42514(16) 0.50102(19) 0.0215(6) Uani 1 1 d . . . . .
H18 H 0.3194 0.4436 0.4621 0.026 Uiso 1 1 calc R U . . .
C19 C 0.0077(4) 0.47885(17) 0.6476(2) 0.0264(6) Uani 1 1 d . . . . .
H19A H 0.0505 0.4795 0.7056 0.040 Uiso 1 1 calc R U . . .
H19B H -0.0912 0.4613 0.6422 0.040 Uiso 1 1 calc R U . . .
H19C H 0.0045 0.5229 0.6256 0.040 Uiso 1 1 calc R U . . .
C20 C 0.7764(3) 0.33137(14) 0.46227(17) 0.0177(5) Uani 1 1 d . . . . .
C21 C 0.8780(3) 0.28178(16) 0.46957(19) 0.0230(6) Uani 1 1 d . . . . .
H21 H 0.8923 0.2555 0.5173 0.028 Uiso 1 1 calc R U . . .
C22 C 0.9578(3) 0.27104(19) 0.4068(2) 0.0303(7) Uani 1 1 d . . . . .
H22 H 1.0274 0.2371 0.4118 0.036 Uiso 1 1 calc R U . . .
C23 C 0.9388(4) 0.3089(2) 0.3358(2) 0.0312(8) Uani 1 1 d . . . . .
C24 C 0.8350(4) 0.35831(18) 0.3300(2) 0.0291(7) Uani 1 1 d . . . . .
H24 H 0.8199 0.3844 0.2822 0.035 Uiso 1 1 calc R U . . .
C25 C 0.7533(3) 0.37001(16) 0.39302(19) 0.0221(6) Uani 1 1 d . . . . .
H25 H 0.6833 0.4038 0.3885 0.027 Uiso 1 1 calc R U . . .
C26 C 1.0255(5) 0.2967(3) 0.2674(3) 0.0499(12) Uani 1 1 d . . . . .
H26A H 0.9607 0.2811 0.2191 0.075 Uiso 1 1 calc R U . . .
H26B H 1.1002 0.2641 0.2847 0.075 Uiso 1 1 calc R U . . .
H26C H 1.0722 0.3369 0.2538 0.075 Uiso 1 1 calc DR U . . .
N1 N 0.5930(3) 0.18210(12) 0.54185(15) 0.0197(5) Uani 1 1 d . . . . .
H1 H 0.6247 0.1807 0.4942 0.024 Uiso 1 1 calc R U . . .
N2 N 0.5355(2) 0.29561(12) 0.53485(15) 0.0176(4) Uani 1 1 d . . . . .
N3 N 0.6796(3) 0.31132(12) 0.78226(15) 0.0192(5) Uani 1 1 d . . . . .
H3N H 0.7104 0.3092 0.7343 0.023 Uiso 1 1 calc R U . . .
O1 O 0.7192(3) 0.35454(13) 0.90974(14) 0.0316(5) Uani 1 1 d . . . . .
O2 O 0.3172(2) 0.24918(12) 0.45107(14) 0.0254(5) Uani 1 1 d . . . . .
O3 O 0.4306(2) 0.34674(12) 0.40071(13) 0.0247(5) Uani 1 1 d . . . . .
O4 O 0.6238(3) 0.41022(11) 0.53794(14) 0.0247(5) Uani 1 1 d . . . . .
O5 O 0.7687(2) 0.32478(12) 0.61779(13) 0.0228(4) Uani 1 1 d . . . . .
S1 S 0.38391(7) 0.31082(4) 0.46617(4) 0.01878(13) Uani 1 1 d . . . . .
S2 S 0.68018(7) 0.34621(3) 0.54415(4) 0.01691(13) Uani 1 1 d . . . . .
C1S C 0.8476(15) -0.0637(6) 0.4242(14) 0.055(2) Uani 0.4 1 d D U P C 1
H1S1 H 0.7712 -0.0527 0.3778 0.066 Uiso 0.4 1 calc R U P C 1
H1S2 H 0.8351 -0.0353 0.4709 0.066 Uiso 0.4 1 calc R U P C 1
Cl1S Cl 0.8289(7) -0.1455(4) 0.4525(6) 0.0304(10) Uani 0.4 1 d D U P C 1
Cl2S Cl 1.0206(4) -0.0510(2) 0.3954(2) 0.0414(7) Uani 0.4 1 d D U P C 1
C1S' C 0.8016(14) -0.1110(5) 0.4250(17) 0.054(3) Uani 0.2 1 d D U P D 3
H1S3 H 0.7373 -0.1274 0.4632 0.065 Uiso 0.2 1 calc R U P D 3
H1S4 H 0.7720 -0.1314 0.3708 0.065 Uiso 0.2 1 calc R U P D 3
Cl1' Cl 0.7843(7) -0.0248(3) 0.4159(4) 0.0506(13) Uani 0.2 1 d D U P D 3
Cl2' Cl 0.9847(7) -0.1307(3) 0.4622(4) 0.0536(14) Uani 0.2 1 d D U P D 3
Cl1" Cl 0.9913(8) -0.0526(3) 0.3599(4) 0.0668(16) Uani 0.3 1 d D U P E 4
C1S" C 0.845(2) -0.0713(8) 0.4130(18) 0.057(2) Uani 0.3 1 d D U P E 4
H1S5 H 0.7515 -0.0651 0.3763 0.068 Uiso 0.3 1 calc R U P E 4
H1S6 H 0.8462 -0.0420 0.4606 0.068 Uiso 0.3 1 calc R U P E 4
Cl2" Cl 0.8597(10) -0.1527(5) 0.4472(9) 0.0320(14) Uani 0.3 1 d D U P E 4
C1X C 0.965(5) -0.1228(12) 0.3692(9) 0.065(3) Uani 0.1 1 d D U P F 2
H1X1 H 0.9051 -0.1624 0.3676 0.078 Uiso 0.1 1 calc R U P F 2
H1X2 H 1.0590 -0.1338 0.3512 0.078 Uiso 0.1 1 calc R U P F 2
Cl1X Cl 0.8730(18) -0.0627(8) 0.3037(9) 0.079(3) Uani 0.1 1 d D U P F 2
Cl2X Cl 0.9943(17) -0.0903(8) 0.4699(8) 0.072(2) Uani 0.1 1 d D U P F 2
I1 I 0.47657(2) -0.01893(2) 0.80290(2) 0.02760(6) Uani 1 1 d . . . . .
I2 I 0.65833(3) -0.07258(2) 0.62919(2) 0.03009(6) Uani 0.93 1 d . . P G 1
I3 I 0.7428(5) 0.0232(2) 0.5077(3) 0.0494(10) Uani 0.07 1 d . . P H 2

loop_
_atom_site_aniso_label
_atom_site_aniso_U_11
_atom_site_aniso_U_22
_atom_site_aniso_U_33
_atom_site_aniso_U_23
_atom_site_aniso_U_13
_atom_site_aniso_U_12
C1 0.0281(15) 0.0258(15) 0.0166(14) 0.0020(10) 0.0033(12) -0.0069(12)
C2 0.0259(14) 0.0253(15) 0.0227(15) -0.0019(11) -0.0009(12) 0.0032(11)
C3 0.0291(15) 0.0259(15) 0.0174(14) -0.0004(11) 0.0072(12) 0.0031(12)
C4 0.0191(13) 0.0244(13) 0.0159(13) 0.0013(10) 0.0058(11) 0.0014(10)
C5 0.0184(12) 0.0235(13) 0.0140(12) -0.0005(10) 0.0055(10) -0.0020(10)
C6 0.0235(14) 0.0243(14) 0.0151(13) -0.0013(10) 0.0062(11) -0.0058(11)
C7 0.0139(11) 0.0242(13) 0.0140(12) -0.0005(9) 0.0051(10) -0.0018(9)
C8 0.0136(11) 0.0252(13) 0.0137(12) 0.0015(10) 0.0041(10) -0.0007(9)
C9 0.0203(13) 0.0231(13) 0.0178(13) -0.0021(10) 0.0080(11) 0.0005(10)
C10 0.0247(14) 0.0236(14) 0.0157(13) -0.0007(10) 0.0079(11) -0.0049(11)
C11 0.0208(13) 0.0315(16) 0.0151(13) 0.0031(11) 0.0028(11) -0.0023(11)
C12 0.0264(16) 0.049(2) 0.0194(15) 0.0039(14) 0.0037(13) -0.0121(14)
C13 0.0117(11) 0.0284(14) 0.0157(13) -0.0012(10) 0.0031(10) 0.0013(10)
C14 0.0139(12) 0.0260(14) 0.0211(14) 0.0000(11) 0.0060(11) -0.0018(10)
C15 0.0145(12) 0.0289(15) 0.0203(14) -0.0009(11) 0.0055(11) -0.0023(10)
C16 0.0145(12) 0.0273(14) 0.0183(13) -0.0007(10) 0.0015(10) 0.0015(10)
C17 0.0201(13) 0.0271(14) 0.0215(14) 0.0025(11) 0.0058(11) 0.0029(11)
C18 0.0173(12) 0.0305(15) 0.0179(13) 0.0064(11) 0.0070(11) 0.0022(11)
C19 0.0262(15) 0.0312(16) 0.0231(15) -0.0041(12) 0.0081(12) 0.0028(12)
C20 0.0134(11) 0.0268(14) 0.0144(12) -0.0037(10) 0.0067(10) -0.0034(10)
C21 0.0137(12) 0.0350(16) 0.0203(14) -0.0029(12) 0.0023(11) -0.0009(11)
C22 0.0158(13) 0.047(2) 0.0288(17) -0.0093(14) 0.0050(13) 0.0026(13)
C23 0.0211(14) 0.054(2) 0.0204(15) -0.0100(14) 0.0088(13) -0.0067(14)
C24 0.0281(16) 0.0434(19) 0.0172(14) -0.0006(13) 0.0086(13) -0.0092(14)
C25 0.0213(13) 0.0287(15) 0.0176(14) 0.0000(11) 0.0071(11) -0.0032(11)
C26 0.037(2) 0.086(4) 0.031(2) -0.012(2) 0.0204(18) -0.002(2)
N1 0.0216(12) 0.0255(12) 0.0137(11) 0.0008(9) 0.0086(9) 0.0020(9)
N2 0.0131(10) 0.0246(12) 0.0156(11) 0.0033(9) 0.0036(9) -0.0011(8)
N3 0.0178(11) 0.0285(13) 0.0129(11) 0.0011(9) 0.0075(9) -0.0021(9)
O1 0.0358(13) 0.0458(15) 0.0149(10) -0.0019(10) 0.0091(10) -0.0134(11)
O2 0.0160(9) 0.0334(12) 0.0265(12) -0.0090(9) 0.0018(9) -0.0016(8)
O3 0.0213(10) 0.0403(13) 0.0141(10) 0.0037(9) 0.0075(8) 0.0079(9)
O4 0.0299(11) 0.0242(11) 0.0227(11) -0.0033(8) 0.0127(9) -0.0018(9)
O5 0.0162(9) 0.0388(12) 0.0141(9) 0.0017(8) 0.0043(8) -0.0056(8)
S1 0.0137(3) 0.0291(4) 0.0138(3) -0.0011(2) 0.0027(2) 0.0023(2)
S2 0.0152(3) 0.0237(3) 0.0128(3) -0.0007(2) 0.0053(2) -0.0027(2)
C1S 0.052(4) 0.046(4) 0.068(4) 0.004(4) 0.012(4) 0.000(4)
Cl1S 0.033(3) 0.0228(19) 0.0377(18) -0.0022(13) 0.0135(19) 0.0027(16)
Cl2S 0.0273(12) 0.0460(15) 0.052(2) 0.0012(16) 0.0085(13) -0.0106(10)
C1S' 0.051(4) 0.048(4) 0.064(5) -0.001(5) 0.009(4) -0.002(4)
Cl1' 0.054(3) 0.040(3) 0.056(3) 0.003(2) 0.002(3) 0.006(2)
Cl2' 0.051(3) 0.046(3) 0.060(3) -0.003(2) -0.005(2) 0.013(2)
Cl1" 0.076(4) 0.053(3) 0.077(4) 0.028(3) 0.029(3) -0.004(3)
C1S" 0.055(4) 0.048(4) 0.068(4) 0.002(4) 0.011(4) 0.002(4)
Cl2" 0.036(3) 0.019(2) 0.046(3) -0.0006(18) 0.021(3) 0.001(2)
C1X 0.062(5) 0.060(5) 0.074(5) 0.001(5) 0.012(5) 0.001(5)
Cl1X 0.078(7) 0.069(6) 0.094(7) 0.016(6) 0.021(6) 0.003(6)
Cl2X 0.068(4) 0.065(4) 0.083(4) -0.003(4) 0.011(4) -0.003(4)
I1 0.03629(12) 0.02506(10) 0.02108(10) 0.00368(7) 0.00302(8) -0.00864(8)
I2 0.03294(12) 0.02357(11) 0.03368(13) -0.00033(9) 0.00465(10) 0.00385(9)
I3 0.060(3) 0.045(2) 0.046(2) -0.0059(17) 0.0145(19) 0.0180(18)

loop_
_atom_type_symbol
_atom_type_description
_atom_type_scat_dispersion_real
_atom_type_scat_dispersion_imag
_atom_type_scat_source
C C 0.0033 0.0016 'International Tables Vol C Tables 4.2.6.8 and 6.1.1.4'
H H 0.0000 0.0000 'International Tables Vol C Tables 4.2.6.8 and 6.1.1.4'
N N 0.0061 0.0033 'International Tables Vol C Tables 4.2.6.8 and 6.1.1.4'
O O 0.0106 0.0060 'International Tables Vol C Tables 4.2.6.8 and 6.1.1.4'
S S 0.1246 0.1234 'International Tables Vol C Tables 4.2.6.8 and 6.1.1.4'
I I -0.4742 1.8119 'International Tables Vol C Tables 4.2.6.8 and 6.1.1.4'
Cl Cl 0.1484 0.1585 'International Tables Vol C Tables 4.2.6.8 and 6.1.1.4'

loop_
_geom_angle_atom_site_label_1
_geom_angle_atom_site_label_2
_geom_angle_atom_site_label_3
_geom_angle
_geom_angle_site_symmetry_3
C6 C1 C2 120.9(3) .
C6 C1 I1 116.2(2) .
C2 C1 I1 122.9(2) .
C3 C2 C1 121.3(3) .
C3 C2 I2 116.0(2) .
C1 C2 I2 122.8(2) .
C2 C3 C4 117.6(3) .
C2 C3 I3 109.9(3) .
C4 C3 I3 131.2(3) .
N1 C4 C3 130.0(3) .
N1 C4 C5 107.9(3) .
C3 C4 C5 122.1(3) .
C6 C5 C4 119.2(3) .
C6 C5 C7 133.0(3) .
C4 C5 C7 107.8(3) .
C1 C6 C5 118.8(3) .
C8 C7 C5 104.5(3) .
C8 C7 C9 129.0(3) .
C5 C7 C9 126.5(3) .
N1 C8 C7 111.1(3) .
N1 C8 N2 120.0(2) .
C7 C8 N2 128.8(3) .
C7 C9 C10 114.1(2) .
N3 C10 C9 110.7(2) .
O1 C11 N3 123.2(3) .
O1 C11 C12 120.2(3) .
N3 C11 C12 116.5(3) .
C18 C13 C14 122.0(3) .
C18 C13 S1 119.6(2) .
C14 C13 S1 118.4(2) .
C15 C14 C13 118.5(3) .
C14 C15 C16 121.1(3) .
C17 C16 C15 118.8(3) .
C17 C16 C19 121.0(3) .
C15 C16 C19 120.3(3) .
C16 C17 C18 120.8(3) .
C13 C18 C17 118.8(3) .
C25 C20 C21 121.3(3) .
C25 C20 S2 120.0(2) .
C21 C20 S2 118.7(2) .
C22 C21 C20 119.3(3) .
C21 C22 C23 121.5(3) .
C22 C23 C24 117.9(3) .
C22 C23 C26 121.3(4) .
C24 C23 C26 120.8(4) .
C25 C24 C23 121.4(3) .
C20 C25 C24 118.6(3) .
C4 N1 C8 108.6(2) .
C8 N2 S2 120.29(18) .
C8 N2 S1 118.39(19) .
S2 N2 S1 120.94(15) .
C11 N3 C10 123.6(3) .
O2 S1 O3 120.43(15) .
O2 S1 N2 104.27(13) .
O3 S1 N2 106.58(13) .
O2 S1 C13 109.77(14) .
O3 S1 C13 109.05(14) .
N2 S1 C13 105.62(13) .
O4 S2 O5 120.56(14) .
O4 S2 N2 106.89(13) .
O5 S2 N2 103.54(12) .
O4 S2 C20 109.38(14) .
O5 S2 C20 107.73(13) .
N2 S2 C20 108.06(13) .
Cl2S C1S Cl1S 110.0(7) .
Cl2' C1S' Cl1' 109.1(7) .
Cl1" C1S" Cl2" 109.6(9) .
Cl2X C1X Cl1X 107.3(8) .
C1X Cl2X I3 108.9(18) 3_756
C3 I3 Cl2X 105.3(4) 3_756

loop_
_geom_bond_atom_site_label_1
_geom_bond_atom_site_label_2
_geom_bond_distance
_geom_bond_site_symmetry_2
C1 C6 1.383(4) .
C1 C2 1.417(5) .
C1 I1 2.105(3) .
C2 C3 1.381(5) .
C2 I2 2.105(3) .
C3 C4 1.396(4) .
C3 I3 2.017(5) .
C4 N1 1.358(4) .
C4 C5 1.416(4) .
C5 C6 1.406(4) .
C5 C7 1.436(4) .
C7 C8 1.385(4) .
C7 C9 1.498(4) .
C8 N1 1.370(4) .
C8 N2 1.412(4) .
C9 C10 1.530(4) .
C10 N3 1.451(4) .
C11 O1 1.237(4) .
C11 N3 1.336(4) .
C11 C12 1.496(5) .
C13 C18 1.371(4) .
C13 C14 1.395(4) .
C13 S1 1.752(3) .
C14 C15 1.386(4) .
C15 C16 1.396(4) .
C16 C17 1.393(4) .
C16 C19 1.504(4) .
C17 C18 1.399(4) .
C20 C25 1.385(4) .
C20 C21 1.388(4) .
C20 S2 1.753(3) .
C21 C22 1.378(5) .
C22 C23 1.397(5) .
C23 C24 1.399(5) .
C23 C26 1.502(5) .
C24 C25 1.396(5) .
N2 S2 1.693(2) .
N2 S1 1.702(2) .
O2 S1 1.424(2) .
O3 S1 1.430(2) .
O4 S2 1.423(2) .
O5 S2 1.433(2) .
C1S Cl2S 1.762(9) .
C1S Cl1S 1.771(8) .
C1S' Cl2' 1.769(9) .
C1S' Cl1' 1.795(10) .
Cl1" C1S" 1.766(9) .
C1S" Cl2" 1.775(9) .
C1X Cl2X 1.774(10) .
C1X Cl1X 1.781(10) .
Cl2X I3 2.788(17) 3_756
I3 Cl2X 2.788(17) 3_756

loop_
_geom_torsion_atom_site_label_1
_geom_torsion_atom_site_label_2
_geom_torsion_atom_site_label_3
_geom_torsion_atom_site_label_4
_geom_torsion
_geom_torsion_site_symmetry_4
C6 C1 C2 C3 -3.0(5) .
I1 C1 C2 C3 176.3(2) .
C6 C1 C2 I2 176.4(2) .
I1 C1 C2 I2 -4.3(4) .
C1 C2 C3 C4 2.1(5) .
I2 C2 C3 C4 -177.4(2) .
C1 C2 C3 I3 170.2(3) .
I2 C2 C3 I3 -9.3(3) .
C2 C3 C4 N1 -177.8(3) .
I3 C3 C4 N1 17.1(5) .
C2 C3 C4 C5 1.5(5) .
I3 C3 C4 C5 -163.7(3) .
N1 C4 C5 C6 175.3(3) .
C3 C4 C5 C6 -4.1(4) .
N1 C4 C5 C7 -1.4(3) .
C3 C4 C5 C7 179.2(3) .
C2 C1 C6 C5 0.3(4) .
I1 C1 C6 C5 -179.0(2) .
C4 C5 C6 C1 3.1(4) .
C7 C5 C6 C1 178.9(3) .
C6 C5 C7 C8 -174.3(3) .
C4 C5 C7 C8 1.8(3) .
C6 C5 C7 C9 5.8(5) .
C4 C5 C7 C9 -178.1(3) .
C5 C7 C8 N1 -1.6(3) .
C9 C7 C8 N1 178.3(3) .
C5 C7 C8 N2 175.3(3) .
C9 C7 C8 N2 -4.8(5) .
C8 C7 C9 C10 -114.1(3) .
C5 C7 C9 C10 65.8(4) .
C7 C9 C10 N3 71.8(3) .
C18 C13 C14 C15 -2.0(4) .
S1 C13 C14 C15 179.2(2) .
C13 C14 C15 C16 1.7(4) .
C14 C15 C16 C17 0.1(4) .
C14 C15 C16 C19 -178.8(3) .
C15 C16 C17 C18 -1.6(4) .
C19 C16 C17 C18 177.3(3) .
C14 C13 C18 C17 0.5(4) .
S1 C13 C18 C17 179.3(2) .
C16 C17 C18 C13 1.3(5) .
C25 C20 C21 C22 0.3(4) .
S2 C20 C21 C22 -177.8(2) .
C20 C21 C22 C23 0.0(5) .
C21 C22 C23 C24 -0.3(5) .
C21 C22 C23 C26 -179.7(3) .
C22 C23 C24 C25 0.4(5) .
C26 C23 C24 C25 179.7(3) .
C21 C20 C25 C24 -0.2(4) .
S2 C20 C25 C24 177.9(2) .
C23 C24 C25 C20 -0.2(5) .
C3 C4 N1 C8 179.8(3) .
C5 C4 N1 C8 0.4(3) .
C7 C8 N1 C4 0.8(3) .
N2 C8 N1 C4 -176.5(2) .
N1 C8 N2 S2 -89.0(3) .
C7 C8 N2 S2 94.3(3) .
N1 C8 N2 S1 84.0(3) .
C7 C8 N2 S1 -92.7(3) .
O1 C11 N3 C10 0.8(5) .
C12 C11 N3 C10 -177.9(3) .
C9 C10 N3 C11 149.5(3) .
C8 N2 S1 O2 -16.4(3) .
S2 N2 S1 O2 156.50(17) .
C8 N2 S1 O3 -144.8(2) .
S2 N2 S1 O3 28.1(2) .
C8 N2 S1 C13 99.3(2) .
S2 N2 S1 C13 -87.80(19) .
C18 C13 S1 O2 -144.3(2) .
C14 C13 S1 O2 34.6(3) .
C18 C13 S1 O3 -10.4(3) .
C14 C13 S1 O3 168.5(2) .
C18 C13 S1 N2 103.8(2) .
C14 C13 S1 N2 -77.3(2) .
C8 N2 S2 O4 -147.3(2) .
S1 N2 S2 O4 39.9(2) .
C8 N2 S2 O5 -19.0(3) .
S1 N2 S2 O5 168.22(17) .
C8 N2 S2 C20 95.1(2) .
S1 N2 S2 C20 -77.70(19) .
C25 C20 S2 O4 -18.8(3) .
C21 C20 S2 O4 159.3(2) .
C25 C20 S2 O5 -151.5(2) .
C21 C20 S2 O5 26.6(3) .
C25 C20 S2 N2 97.2(2) .
C21 C20 S2 N2 -84.7(2) .
Cl1X C1X Cl2X I3 -88(2) 3_756
